data_1505562
loop_
_publ_author_name
'Harmata, Michael'
'Chen, Yugang'
'Barnes, Charles L.'

_publ_section_title
;
 Benzothiazines in organic synthesis. Stereoselectivity in the
 intermolecular Michael addition reactions of benzothiazines.
;
_journal_issue 23
_journal_name_full 'Organic letters'
_journal_page_first 4701
_journal_page_last 4704
_journal_paper_doi 10.1021/ol701863y
_journal_volume 9
_journal_year 2007
_chemical_formula_sum 'C40 H53 N O5 S'
_chemical_formula_weight 659.89
_space_group_IT_number 4
_symmetry_cell_setting monoclinic
_symmetry_Int_Tables_number 4
_symmetry_space_group_name_Hall 'P 2yb'
_symmetry_space_group_name_H-M 'P 1 21 1'
_atom_sites_solution_hydrogens geom
_atom_sites_solution_primary direct
_atom_sites_solution_secondary difmap
_audit_creation_method SHELXL-97
_cell_angle_alpha 90.00
_cell_angle_beta 91.3750(10)
_cell_angle_gamma 90.00
_cell_formula_units_Z 2
_cell_length_a 12.2363(4)
_cell_length_b 6.9249(2)
_cell_length_c 21.8636(7)
_cell_measurement_reflns_used 9043
_cell_measurement_temperature 173(2)
_cell_measurement_theta_max 27.1
_cell_measurement_theta_min 2.5
_cell_volume 1852.08(10)
_computing_cell_refinement 'SAINT (Bruker, 1998)'
_computing_data_collection 'SMART (Bruker, 1998)'
_computing_data_reduction 'SAINT (Bruker, 1998)'
_computing_molecular_graphics 'ORTEP-III (Burnett & Johnson, 1996)'
_computing_publication_material 'CIFTAB (Sheldrick, 1997)'
_computing_structure_refinement 'SHELXL-97 (Sheldrick, 1997)'
_computing_structure_solution 'SHELXS-97 (Sheldrick, 1997)'
_diffrn_ambient_temperature 173(2)
_diffrn_measured_fraction_theta_full 0.995
_diffrn_measured_fraction_theta_max 0.995
_diffrn_measurement_device_type 'Bruker SMART CCD area detector'
_diffrn_measurement_method 'omega scans'
_diffrn_radiation_monochromator graphite
_diffrn_radiation_type MoK\a
_diffrn_radiation_wavelength 0.71073
_diffrn_reflns_av_R_equivalents 0.0174
_diffrn_reflns_av_sigmaI/netI 0.0287
_diffrn_reflns_limit_h_max 15
_diffrn_reflns_limit_h_min -15
_diffrn_reflns_limit_k_max 8
_diffrn_reflns_limit_k_min -8
_diffrn_reflns_limit_l_max 24
_diffrn_reflns_limit_l_min -28
_diffrn_reflns_number 13389
_diffrn_reflns_theta_full 27.14
_diffrn_reflns_theta_max 27.14
_diffrn_reflns_theta_min 1.66
_diffrn_source 'fine-focus sealed tube'
_diffrn_standards_decay_% 0.0
_exptl_absorpt_coefficient_mu 0.130
_exptl_absorpt_correction_T_max 0.97
_exptl_absorpt_correction_T_min 0.73
_exptl_absorpt_correction_type multi-scan
_exptl_absorpt_process_details
;
 Data were corrected for decay and absorption using the program SADABS 
 (Sheldrick, G. M. (2003). SADABS. Version 2.10. University of
 G\"ottingen, Germany).
;
_exptl_crystal_colour colorless
_exptl_crystal_density_diffrn 1.183
_exptl_crystal_density_method 'not measured'
_exptl_crystal_description prism
_exptl_crystal_F_000 712
_exptl_crystal_size_max 0.50
_exptl_crystal_size_mid 0.30
_exptl_crystal_size_min 0.25
_refine_diff_density_max 0.279
_refine_diff_density_min -0.163
_refine_diff_density_rms 0.036
_refine_ls_abs_structure_details 'Flack H D (1983), Acta Cryst. A39, 876-881'
_refine_ls_abs_structure_Flack 0.07(5)
_refine_ls_extinction_method none
_refine_ls_goodness_of_fit_ref 1.029
_refine_ls_hydrogen_treatment noref
_refine_ls_matrix_type full
_refine_ls_number_parameters 437
_refine_ls_number_reflns 7727
_refine_ls_number_restraints 1
_refine_ls_restrained_S_all 1.029
_refine_ls_R_factor_all 0.0352
_refine_ls_R_factor_gt 0.0321
_refine_ls_shift/su_max 0.005
_refine_ls_shift/su_mean 0.000
_refine_ls_structure_factor_coef Fsqd
_refine_ls_weighting_details 'calc w=1/[\s^2^(Fo^2^)+(0.0461P)^2^+0.2718P] where P=(Fo^2^+2Fc^2^)/3'
_refine_ls_weighting_scheme calc
_refine_ls_wR_factor_gt 0.0807
_refine_ls_wR_factor_ref 0.0831
_reflns_number_gt 7286
_reflns_number_total 7727
_reflns_threshold_expression >2sigma(I)
_cod_data_source_file ol701863y-file004.cif
_cod_data_source_block YC-II-8
_cod_original_sg_symbol_H-M 'P 21'
_cod_database_code 1505562

loop_
_symmetry_equiv_pos_as_xyz
'x, y, z'
'-x, y+1/2, -z'

loop_
_atom_site_label
_atom_site_type_symbol
_atom_site_fract_x
_atom_site_fract_y
_atom_site_fract_z
_atom_site_U_iso_or_equiv
_atom_site_adp_type
_atom_site_occupancy
_atom_site_symmetry_multiplicity
_atom_site_calc_flag
_atom_site_refinement_flags
S1 S 0.48901(3) 0.39653(5) 0.848588(16) 0.02320(8) Uani 1 1 d .
O1 O 0.53678(9) 0.51113(17) 0.80067(5) 0.0301(2) Uani 1 1 d .
N1 N 0.37287(10) 0.44392(19) 0.86774(6) 0.0305(3) Uani 1 1 d .
C1 C 0.49533(11) 0.1419(2) 0.82849(7) 0.0221(3) Uani 1 1 d .
H1 H 0.4833 0.0663 0.8667 0.027 Uiso 1 1 calc R
O2 O 0.00725(9) -0.03139(18) 0.83999(6) 0.0353(3) Uani 1 1 d .
C2 C 0.39316(11) 0.1111(2) 0.78577(7) 0.0230(3) Uani 1 1 d .
H2 H 0.3977 0.2058 0.7514 0.028 Uiso 1 1 calc R
O3 O -0.00569(9) 0.30994(18) 0.89849(5) 0.0323(3) Uani 1 1 d .
C3 C 0.28846(12) 0.1537(2) 0.81991(6) 0.0231(3) Uani 1 1 d .
O4 O 0.76380(8) -0.08584(18) 0.72134(5) 0.0309(2) Uani 1 1 d .
C4 C 0.19747(12) 0.0324(2) 0.81442(7) 0.0251(3) Uani 1 1 d .
H4 H 0.2020 -0.0829 0.7911 0.030 Uiso 1 1 calc R
O5 O 0.74401(8) 0.16466(17) 0.65539(5) 0.0257(2) Uani 1 1 d .
C5 C 0.10048(12) 0.0786(2) 0.84265(7) 0.0274(3) Uani 1 1 d .
C6 C 0.09363(12) 0.2517(2) 0.87572(7) 0.0260(3) Uani 1 1 d .
C7 C 0.18404(12) 0.3718(2) 0.88344(7) 0.0260(3) Uani 1 1 d .
C8 C 0.28308(11) 0.3196(2) 0.85568(7) 0.0232(3) Uani 1 1 d .
C9 C 0.57151(12) 0.4359(2) 0.91554(7) 0.0264(3) Uani 1 1 d .
C10 C 0.65879(13) 0.5629(3) 0.91269(8) 0.0336(4) Uani 1 1 d .
H10 H 0.6747 0.6276 0.8756 0.040 Uiso 1 1 calc R
C11 C 0.72266(14) 0.5936(3) 0.96551(9) 0.0405(4) Uani 1 1 d .
H11 H 0.7815 0.6830 0.9648 0.049 Uiso 1 1 calc R
C12 C 0.70131(15) 0.4957(3) 1.01845(8) 0.0385(4) Uani 1 1 d .
H12 H 0.7465 0.5158 1.0538 0.046 Uiso 1 1 calc R
C13 C 0.61440(14) 0.3676(3) 1.02075(8) 0.0356(4) Uani 1 1 d .
H13 H 0.6008 0.2988 1.0574 0.043 Uiso 1 1 calc R
C14 C 0.54722(13) 0.3404(2) 0.96925(7) 0.0296(3) Uani 1 1 d .
H14 H 0.4855 0.2574 0.9709 0.036 Uiso 1 1 calc R
C15 C 0.60454(11) 0.0722(2) 0.80184(7) 0.0250(3) Uani 1 1 d .
H15 H 0.5961 -0.0698 0.7950 0.030 Uiso 1 1 calc R
C16 C 0.62743(12) 0.1600(3) 0.73876(7) 0.0281(3) Uani 1 1 d .
H16A H 0.5602 0.1518 0.7128 0.034 Uiso 1 1 calc R
H16B H 0.6458 0.2983 0.7440 0.034 Uiso 1 1 calc R
C17 C 0.71944(12) 0.0605(2) 0.70660(7) 0.0249(3) Uani 1 1 d .
C18 C 0.70195(13) 0.0956(3) 0.84670(7) 0.0334(4) Uani 1 1 d .
H18A H 0.7642 0.0210 0.8321 0.050 Uiso 1 1 calc R
H18B H 0.6818 0.0485 0.8872 0.050 Uiso 1 1 calc R
H18C H 0.7222 0.2323 0.8495 0.050 Uiso 1 1 calc R
C19 C 0.39341(11) -0.0883(2) 0.75845(7) 0.0258(3) Uani 1 1 d .
H19 H 0.4094 -0.1923 0.7856 0.031 Uiso 1 1 calc R
C20 C 0.37341(11) -0.1336(2) 0.69977(7) 0.0279(3) Uani 1 1 d .
C21 C 0.35067(15) 0.0121(3) 0.64986(8) 0.0408(4) Uani 1 1 d .
H21A H 0.3598 0.1428 0.6664 0.061 Uiso 1 1 calc R
H21B H 0.2756 -0.0040 0.6341 0.061 Uiso 1 1 calc R
H21C H 0.4018 -0.0076 0.6166 0.061 Uiso 1 1 calc R
C22 C 0.36882(15) -0.3413(3) 0.67952(9) 0.0402(4) Uani 1 1 d .
H22A H 0.3881 -0.4254 0.7142 0.060 Uiso 1 1 calc R
H22B H 0.4206 -0.3617 0.6467 0.060 Uiso 1 1 calc R
H22C H 0.2947 -0.3720 0.6645 0.060 Uiso 1 1 calc R
C23 C 0.00504(14) -0.1907(3) 0.79860(10) 0.0420(4) Uani 1 1 d .
H23A H 0.0256 -0.1465 0.7579 0.063 Uiso 1 1 calc R
H23B H -0.0688 -0.2454 0.7964 0.063 Uiso 1 1 calc R
H23C H 0.0568 -0.2896 0.8131 0.063 Uiso 1 1 calc R
C24 C -0.03928(15) 0.2058(3) 0.95087(9) 0.0429(5) Uani 1 1 d .
H24A H -0.0488 0.0692 0.9402 0.064 Uiso 1 1 calc R
H24B H -0.1087 0.2582 0.9649 0.064 Uiso 1 1 calc R
H24C H 0.0165 0.2181 0.9836 0.064 Uiso 1 1 calc R
C25 C 0.17820(13) 0.5531(3) 0.92066(8) 0.0341(4) Uani 1 1 d .
H25A H 0.1018 0.5806 0.9299 0.051 Uiso 1 1 calc R
H25B H 0.2085 0.6608 0.8975 0.051 Uiso 1 1 calc R
H25C H 0.2205 0.5363 0.9589 0.051 Uiso 1 1 calc R
C26 C 0.83251(11) 0.0929(2) 0.62121(7) 0.0231(3) Uani 1 1 d .
C27 C 0.93753(12) 0.1609(2) 0.63672(7) 0.0231(3) Uani 1 1 d .
C28 C 1.02354(12) 0.0721(2) 0.60670(7) 0.0249(3) Uani 1 1 d .
H28 H 1.0963 0.1100 0.6170 0.030 Uiso 1 1 calc R
C29 C 1.00703(12) -0.0694(2) 0.56238(7) 0.0243(3) Uani 1 1 d .
C30 C 0.90006(11) -0.1148(2) 0.54451(6) 0.0245(3) Uani 1 1 d .
H30 H 0.8881 -0.2042 0.5121 0.029 Uiso 1 1 calc R
C31 C 0.80991(12) -0.0336(2) 0.57261(7) 0.0243(3) Uani 1 1 d .
C32 C 0.95876(13) 0.3382(2) 0.67833(7) 0.0279(3) Uani 1 1 d .
C33 C 0.91374(14) 0.3163(3) 0.74308(7) 0.0334(4) Uani 1 1 d .
H33A H 0.9518 0.4060 0.7709 0.050 Uiso 1 1 calc R
H33B H 0.9254 0.1836 0.7574 0.050 Uiso 1 1 calc R
H33C H 0.8353 0.3453 0.7422 0.050 Uiso 1 1 calc R
C34 C 0.90573(17) 0.5131(3) 0.64675(9) 0.0421(4) Uani 1 1 d .
H34A H 0.8269 0.4913 0.6419 0.063 Uiso 1 1 calc R
H34B H 0.9376 0.5312 0.6064 0.063 Uiso 1 1 calc R
H34C H 0.9188 0.6287 0.6717 0.063 Uiso 1 1 calc R
C35 C 1.08222(14) 0.3791(3) 0.68607(9) 0.0431(4) Uani 1 1 d .
H35A H 1.0932 0.4951 0.7112 0.065 Uiso 1 1 calc R
H35B H 1.1137 0.3995 0.6458 0.065 Uiso 1 1 calc R
H35C H 1.1181 0.2689 0.7062 0.065 Uiso 1 1 calc R
C36 C 1.10261(13) -0.1681(3) 0.53345(8) 0.0322(4) Uani 1 1 d .
H36A H 1.1177 -0.2903 0.5546 0.048 Uiso 1 1 calc R
H36B H 1.1671 -0.0845 0.5367 0.048 Uiso 1 1 calc R
H36C H 1.0851 -0.1937 0.4902 0.048 Uiso 1 1 calc R
C37 C 0.69246(12) -0.0764(3) 0.54793(7) 0.0310(4) Uani 1 1 d .
C38 C 0.63056(15) 0.1133(3) 0.53538(9) 0.0443(5) Uani 1 1 d .
H38A H 0.5579 0.0844 0.5179 0.066 Uiso 1 1 calc R
H38B H 0.6714 0.1920 0.5065 0.066 Uiso 1 1 calc R
H38C H 0.6229 0.1845 0.5738 0.066 Uiso 1 1 calc R
C39 C 0.62806(15) -0.2021(3) 0.59199(9) 0.0441(5) Uani 1 1 d .
H39A H 0.6140 -0.1288 0.6293 0.066 Uiso 1 1 calc R
H39B H 0.6706 -0.3179 0.6024 0.066 Uiso 1 1 calc R
H39C H 0.5584 -0.2400 0.5724 0.066 Uiso 1 1 calc R
C40 C 0.69539(14) -0.1843(4) 0.48656(9) 0.0507(5) Uani 1 1 d .
H40A H 0.7274 -0.3127 0.4930 0.076 Uiso 1 1 calc R
H40B H 0.7398 -0.1114 0.4579 0.076 Uiso 1 1 calc R
H40C H 0.6208 -0.1977 0.4697 0.076 Uiso 1 1 calc R

loop_
_atom_site_aniso_label
_atom_site_aniso_U_11
_atom_site_aniso_U_22
_atom_site_aniso_U_33
_atom_site_aniso_U_23
_atom_site_aniso_U_13
_atom_site_aniso_U_12
S1 0.02262(15) 0.02232(17) 0.02467(17) -0.00155(15) 0.00096(12) 0.00103(14)
O1 0.0346(6) 0.0279(6) 0.0279(6) 0.0030(5) 0.0046(5) 0.0024(5)
N1 0.0239(6) 0.0272(8) 0.0405(8) -0.0111(6) 0.0025(5) 0.0004(5)
C1 0.0229(7) 0.0219(7) 0.0217(7) -0.0008(6) 0.0021(5) 0.0026(6)
O2 0.0262(5) 0.0329(6) 0.0468(7) -0.0075(5) 0.0036(5) -0.0056(5)
C2 0.0226(7) 0.0244(8) 0.0220(7) -0.0016(6) 0.0013(5) 0.0027(6)
O3 0.0273(5) 0.0358(6) 0.0340(6) 0.0027(5) 0.0086(5) 0.0052(5)
C3 0.0236(7) 0.0255(7) 0.0201(7) 0.0008(6) -0.0002(5) 0.0037(6)
O4 0.0315(5) 0.0303(6) 0.0312(5) 0.0020(5) 0.0065(4) 0.0054(5)
C4 0.0264(7) 0.0247(8) 0.0242(7) -0.0033(6) -0.0012(6) 0.0021(6)
O5 0.0239(5) 0.0292(6) 0.0241(5) 0.0003(4) 0.0051(4) 0.0049(4)
C5 0.0228(7) 0.0295(8) 0.0297(8) 0.0007(7) -0.0003(6) -0.0017(6)
C6 0.0230(7) 0.0286(8) 0.0266(8) 0.0009(6) 0.0029(6) 0.0038(6)
C7 0.0259(7) 0.0291(9) 0.0229(7) -0.0013(6) 0.0010(5) 0.0036(6)
C8 0.0216(6) 0.0236(7) 0.0243(7) -0.0001(6) 0.0001(6) 0.0015(6)
C9 0.0254(7) 0.0256(8) 0.0281(7) -0.0044(6) -0.0006(6) 0.0019(6)
C10 0.0301(8) 0.0310(9) 0.0395(9) 0.0001(7) -0.0020(7) -0.0038(7)
C11 0.0318(8) 0.0371(10) 0.0521(11) -0.0079(9) -0.0082(8) -0.0064(8)
C12 0.0403(9) 0.0356(10) 0.0389(9) -0.0117(8) -0.0119(8) 0.0093(8)
C13 0.0441(9) 0.0341(10) 0.0283(8) -0.0018(7) -0.0012(7) 0.0081(8)
C14 0.0308(7) 0.0287(9) 0.0295(8) -0.0046(6) 0.0032(6) 0.0008(6)
C15 0.0231(7) 0.0278(8) 0.0242(7) -0.0005(6) 0.0027(6) 0.0052(6)
C16 0.0251(7) 0.0328(8) 0.0264(7) 0.0020(7) 0.0041(6) 0.0059(7)
C17 0.0210(6) 0.0282(8) 0.0255(7) -0.0031(6) 0.0012(6) -0.0010(6)
C18 0.0267(7) 0.0436(10) 0.0296(8) -0.0030(7) -0.0005(6) 0.0085(7)
C19 0.0249(6) 0.0248(7) 0.0278(7) -0.0026(7) 0.0015(5) 0.0042(6)
C20 0.0223(6) 0.0317(9) 0.0297(7) -0.0064(6) 0.0004(6) 0.0012(6)
C21 0.0443(10) 0.0481(11) 0.0295(9) -0.0037(8) -0.0075(8) 0.0053(9)
C22 0.0400(9) 0.0401(10) 0.0403(10) -0.0156(8) 0.0006(8) -0.0034(8)
C23 0.0307(8) 0.0330(9) 0.0620(12) -0.0126(9) -0.0060(8) -0.0045(7)
C24 0.0404(10) 0.0506(12) 0.0384(10) 0.0058(9) 0.0162(8) 0.0016(8)
C25 0.0304(8) 0.0334(9) 0.0388(9) -0.0096(7) 0.0075(7) 0.0012(7)
C26 0.0217(6) 0.0248(7) 0.0230(7) 0.0014(6) 0.0047(5) 0.0032(6)
C27 0.0254(7) 0.0234(7) 0.0205(7) 0.0013(6) 0.0015(5) 0.0000(6)
C28 0.0205(6) 0.0274(8) 0.0268(7) 0.0005(6) 0.0011(6) 0.0001(6)
C29 0.0251(7) 0.0239(8) 0.0241(7) 0.0012(6) 0.0040(5) 0.0026(6)
C30 0.0267(6) 0.0239(7) 0.0231(7) -0.0014(6) 0.0020(5) 0.0008(6)
C31 0.0228(7) 0.0258(8) 0.0243(7) 0.0020(6) 0.0017(6) -0.0012(6)
C32 0.0297(7) 0.0246(8) 0.0294(8) -0.0041(6) 0.0016(6) -0.0013(6)
C33 0.0387(9) 0.0333(9) 0.0282(8) -0.0047(7) 0.0009(7) -0.0047(7)
C34 0.0621(12) 0.0246(9) 0.0395(10) 0.0003(7) -0.0038(9) 0.0025(8)
C35 0.0358(8) 0.0438(11) 0.0500(10) -0.0192(9) 0.0068(8) -0.0134(9)
C36 0.0249(7) 0.0354(9) 0.0363(9) -0.0081(7) 0.0044(6) 0.0025(6)
C37 0.0224(7) 0.0401(10) 0.0304(8) -0.0047(7) -0.0012(6) -0.0024(7)
C38 0.0321(9) 0.0541(13) 0.0463(11) 0.0010(9) -0.0085(8) 0.0056(8)
C39 0.0291(8) 0.0539(12) 0.0493(11) 0.0046(10) -0.0014(8) -0.0123(8)
C40 0.0279(8) 0.0783(15) 0.0455(11) -0.0256(11) -0.0047(8) -0.0033(9)

loop_
_atom_type_symbol
_atom_type_description
_atom_type_scat_dispersion_real
_atom_type_scat_dispersion_imag
_atom_type_scat_source
C C 0.0033 0.0016 'International Tables Vol C Tables 4.2.6.8 and 6.1.1.4'
H H 0.0000 0.0000 'International Tables Vol C Tables 4.2.6.8 and 6.1.1.4'
N N 0.0061 0.0033 'International Tables Vol C Tables 4.2.6.8 and 6.1.1.4'
O O 0.0106 0.0060 'International Tables Vol C Tables 4.2.6.8 and 6.1.1.4'
S S 0.1246 0.1234 'International Tables Vol C Tables 4.2.6.8 and 6.1.1.4'

loop_
_geom_angle_atom_site_label_1
_geom_angle_atom_site_label_2
_geom_angle_atom_site_label_3
_geom_angle
O1 S1 N1 118.36(8)
O1 S1 C9 106.28(7)
N1 S1 C9 104.77(7)
O1 S1 C1 109.64(7)
N1 S1 C1 108.65(7)
C9 S1 C1 108.70(7)
C8 N1 S1 122.79(11)
C15 C1 C2 114.81(12)
C15 C1 S1 115.79(10)
C2 C1 S1 103.85(9)
C15 C1 H1 107.3
C2 C1 H1 107.3
S1 C1 H1 107.3
C5 O2 C23 117.34(13)
C19 C2 C3 112.41(12)
C19 C2 C1 110.77(12)
C3 C2 C1 110.57(11)
C19 C2 H2 107.6
C3 C2 H2 107.6
C1 C2 H2 107.6
C6 O3 C24 114.52(13)
C8 C3 C4 119.72(13)
C8 C3 C2 119.05(13)
C4 C3 C2 121.21(13)
C5 C4 C3 120.76(14)
C5 C4 H4 119.6
C3 C4 H4 119.6
C17 O5 C26 115.49(12)
O2 C5 C4 124.92(15)
O2 C5 C6 115.86(13)
C4 C5 C6 119.20(14)
O3 C6 C7 119.01(14)
O3 C6 C5 119.85(14)
C7 C6 C5 121.06(14)
C6 C7 C8 118.83(14)
C6 C7 C25 121.22(13)
C8 C7 C25 119.94(14)
C3 C8 C7 120.26(14)
C3 C8 N1 124.03(13)
C7 C8 N1 115.70(13)
C14 C9 C10 121.47(15)
C14 C9 S1 119.67(12)
C10 C9 S1 118.86(13)
C9 C10 C11 118.44(17)
C9 C10 H10 120.8
C11 C10 H10 120.8
C12 C11 C10 120.60(17)
C12 C11 H11 119.7
C10 C11 H11 119.7
C11 C12 C13 120.55(16)
C11 C12 H12 119.7
C13 C12 H12 119.7
C12 C13 C14 119.77(16)
C12 C13 H13 120.1
C14 C13 H13 120.1
C9 C14 C13 119.10(15)
C9 C14 H14 120.4
C13 C14 H14 120.4
C18 C15 C16 112.08(13)
C18 C15 C1 113.03(12)
C16 C15 C1 113.06(12)
C18 C15 H15 106.0
C16 C15 H15 106.0
C1 C15 H15 106.0
C17 C16 C15 113.04(13)
C17 C16 H16A 109.0
C15 C16 H16A 109.0
C17 C16 H16B 109.0
C15 C16 H16B 109.0
H16A C16 H16B 107.8
O4 C17 O5 124.15(14)
O4 C17 C16 127.10(14)
O5 C17 C16 108.74(12)
C15 C18 H18A 109.5
C15 C18 H18B 109.5
H18A C18 H18B 109.5
C15 C18 H18C 109.5
H18A C18 H18C 109.5
H18B C18 H18C 109.5
C20 C19 C2 126.47(15)
C20 C19 H19 116.8
C2 C19 H19 116.8
C19 C20 C22 120.74(16)
C19 C20 C21 124.28(16)
C22 C20 C21 114.95(15)
C20 C21 H21A 109.5
C20 C21 H21B 109.5
H21A C21 H21B 109.5
C20 C21 H21C 109.5
H21A C21 H21C 109.5
H21B C21 H21C 109.5
C20 C22 H22A 109.5
C20 C22 H22B 109.5
H22A C22 H22B 109.5
C20 C22 H22C 109.5
H22A C22 H22C 109.5
H22B C22 H22C 109.5
O2 C23 H23A 109.5
O2 C23 H23B 109.5
H23A C23 H23B 109.5
O2 C23 H23C 109.5
H23A C23 H23C 109.5
H23B C23 H23C 109.5
O3 C24 H24A 109.5
O3 C24 H24B 109.5
H24A C24 H24B 109.5
O3 C24 H24C 109.5
H24A C24 H24C 109.5
H24B C24 H24C 109.5
C7 C25 H25A 109.5
C7 C25 H25B 109.5
H25A C25 H25B 109.5
C7 C25 H25C 109.5
H25A C25 H25C 109.5
H25B C25 H25C 109.5
C31 C26 C27 123.85(13)
C31 C26 O5 118.63(12)
C27 C26 O5 117.45(13)
C28 C27 C26 115.79(14)
C28 C27 C32 120.55(13)
C26 C27 C32 123.28(13)
C29 C28 C27 122.66(14)
C29 C28 H28 118.7
C27 C28 H28 118.7
C28 C29 C30 118.33(13)
C28 C29 C36 120.75(13)
C30 C29 C36 120.91(14)
C29 C30 C31 122.26(14)
C29 C30 H30 118.9
C31 C30 H30 118.9
C30 C31 C26 116.29(13)
C30 C31 C37 120.40(13)
C26 C31 C37 123.24(13)
C34 C32 C33 109.62(14)
C34 C32 C35 107.90(15)
C33 C32 C35 106.77(14)
C34 C32 C27 107.42(13)
C33 C32 C27 113.84(13)
C35 C32 C27 111.15(13)
C32 C33 H33A 109.5
C32 C33 H33B 109.5
H33A C33 H33B 109.5
C32 C33 H33C 109.5
H33A C33 H33C 109.5
H33B C33 H33C 109.5
C32 C34 H34A 109.5
C32 C34 H34B 109.5
H34A C34 H34B 109.5
C32 C34 H34C 109.5
H34A C34 H34C 109.5
H34B C34 H34C 109.5
C32 C35 H35A 109.5
C32 C35 H35B 109.5
H35A C35 H35B 109.5
C32 C35 H35C 109.5
H35A C35 H35C 109.5
H35B C35 H35C 109.5
C29 C36 H36A 109.5
C29 C36 H36B 109.5
H36A C36 H36B 109.5
C29 C36 H36C 109.5
H36A C36 H36C 109.5
H36B C36 H36C 109.5
C39 C37 C40 107.23(16)
C39 C37 C38 109.83(15)
C40 C37 C38 106.33(15)
C39 C37 C31 112.10(14)
C40 C37 C31 110.83(13)
C38 C37 C31 110.31(14)
C37 C38 H38A 109.5
C37 C38 H38B 109.5
H38A C38 H38B 109.5
C37 C38 H38C 109.5
H38A C38 H38C 109.5
H38B C38 H38C 109.5
C37 C39 H39A 109.5
C37 C39 H39B 109.5
H39A C39 H39B 109.5
C37 C39 H39C 109.5
H39A C39 H39C 109.5
H39B C39 H39C 109.5
C37 C40 H40A 109.5
C37 C40 H40B 109.5
H40A C40 H40B 109.5
C37 C40 H40C 109.5
H40A C40 H40C 109.5
H40B C40 H40C 109.5

loop_
_geom_bond_atom_site_label_1
_geom_bond_atom_site_label_2
_geom_bond_distance
S1 O1 1.4486(12)
S1 N1 1.5269(13)
S1 C9 1.7791(15)
S1 C1 1.8194(16)
N1 C8 1.4155(19)
C1 C15 1.5476(19)
C1 C2 1.557(2)
C1 H1 1.0000
O2 C5 1.3717(19)
O2 C23 1.426(2)
C2 C19 1.504(2)
C2 C3 1.5269(19)
C2 H2 1.0000
O3 C6 1.3843(18)
O3 C24 1.423(2)
C3 C8 1.392(2)
C3 C4 1.397(2)
O4 C17 1.191(2)
C4 C5 1.388(2)
C4 H4 0.9500
O5 C17 1.3712(19)
O5 C26 1.4204(17)
C5 C6 1.404(2)
C6 C7 1.391(2)
C7 C8 1.4152(19)
C7 C25 1.499(2)
C9 C14 1.386(2)
C9 C10 1.386(2)
C10 C11 1.395(3)
C10 H10 0.9500
C11 C12 1.372(3)
C11 H11 0.9500
C12 C13 1.386(3)
C12 H12 0.9500
C13 C14 1.391(2)
C13 H13 0.9500
C14 H14 0.9500
C15 C18 1.534(2)
C15 C16 1.539(2)
C15 H15 1.0000
C16 C17 1.508(2)
C16 H16A 0.9900
C16 H16B 0.9900
C18 H18A 0.9800
C18 H18B 0.9800
C18 H18C 0.9800
C19 C20 1.338(2)
C19 H19 0.9500
C20 C22 1.505(2)
C20 C21 1.507(2)
C21 H21A 0.9800
C21 H21B 0.9800
C21 H21C 0.9800
C22 H22A 0.9800
C22 H22B 0.9800
C22 H22C 0.9800
C23 H23A 0.9800
C23 H23B 0.9800
C23 H23C 0.9800
C24 H24A 0.9800
C24 H24B 0.9800
C24 H24C 0.9800
C25 H25A 0.9800
C25 H25B 0.9800
C25 H25C 0.9800
C26 C31 1.400(2)
C26 C27 1.403(2)
C27 C28 1.396(2)
C27 C32 1.546(2)
C28 C29 1.390(2)
C28 H28 0.9500
C29 C30 1.393(2)
C29 C36 1.507(2)
C30 C31 1.394(2)
C30 H30 0.9500
C31 C37 1.551(2)
C32 C34 1.531(2)
C32 C33 1.539(2)
C32 C35 1.542(2)
C33 H33A 0.9800
C33 H33B 0.9800
C33 H33C 0.9800
C34 H34A 0.9800
C34 H34B 0.9800
C34 H34C 0.9800
C35 H35A 0.9800
C35 H35B 0.9800
C35 H35C 0.9800
C36 H36A 0.9800
C36 H36B 0.9800
C36 H36C 0.9800
C37 C39 1.530(3)
C37 C40 1.537(2)
C37 C38 1.538(3)
C38 H38A 0.9800
C38 H38B 0.9800
C38 H38C 0.9800
C39 H39A 0.9800
C39 H39B 0.9800
C39 H39C 0.9800
C40 H40A 0.9800
C40 H40B 0.9800
C40 H40C 0.9800

loop_
_geom_torsion_atom_site_label_1
_geom_torsion_atom_site_label_2
_geom_torsion_atom_site_label_3
_geom_torsion_atom_site_label_4
_geom_torsion
O1 S1 N1 C8 111.07(13)
C9 S1 N1 C8 -130.78(13)
C1 S1 N1 C8 -14.75(15)
O1 S1 C1 C15 43.53(12)
N1 S1 C1 C15 174.28(11)
C9 S1 C1 C15 -72.25(12)
O1 S1 C1 C2 -83.27(10)
N1 S1 C1 C2 47.48(11)
C9 S1 C1 C2 160.94(9)
C15 C1 C2 C19 45.55(17)
S1 C1 C2 C19 172.97(10)
C15 C1 C2 C3 170.84(12)
S1 C1 C2 C3 -61.73(13)
C19 C2 C3 C8 169.98(13)
C1 C2 C3 C8 45.62(18)
C19 C2 C3 C4 -11.88(19)
C1 C2 C3 C4 -136.24(14)
C8 C3 C4 C5 2.1(2)
C2 C3 C4 C5 -176.06(14)
C23 O2 C5 C4 -8.9(2)
C23 O2 C5 C6 169.67(15)
C3 C4 C5 O2 -179.83(14)
C3 C4 C5 C6 1.6(2)
C24 O3 C6 C7 -108.20(18)
C24 O3 C6 C5 75.08(19)
O2 C5 C6 O3 -5.7(2)
C4 C5 C6 O3 173.01(14)
O2 C5 C6 C7 177.67(14)
C4 C5 C6 C7 -3.6(2)
O3 C6 C7 C8 -174.74(13)
C5 C6 C7 C8 1.9(2)
O3 C6 C7 C25 5.6(2)
C5 C6 C7 C25 -177.70(15)
C4 C3 C8 C7 -3.8(2)
C2 C3 C8 C7 174.39(13)
C4 C3 C8 N1 175.21(14)
C2 C3 C8 N1 -6.6(2)
C6 C7 C8 C3 1.8(2)
C25 C7 C8 C3 -178.57(15)
C6 C7 C8 N1 -177.28(14)
C25 C7 C8 N1 2.4(2)
S1 N1 C8 C3 -7.2(2)
S1 N1 C8 C7 171.87(12)
O1 S1 C9 C14 -178.43(12)
N1 S1 C9 C14 55.50(14)
C1 S1 C9 C14 -60.49(14)
O1 S1 C9 C10 1.87(15)
N1 S1 C9 C10 -124.20(13)
C1 S1 C9 C10 119.80(13)
C14 C9 C10 C11 0.0(2)
S1 C9 C10 C11 179.69(14)
C9 C10 C11 C12 1.9(3)
C10 C11 C12 C13 -1.4(3)
C11 C12 C13 C14 -1.0(3)
C10 C9 C14 C13 -2.3(2)
S1 C9 C14 C13 177.97(12)
C12 C13 C14 C9 2.8(2)
C2 C1 C15 C18 -177.00(14)
S1 C1 C15 C18 61.92(16)
C2 C1 C15 C16 54.33(18)
S1 C1 C15 C16 -66.75(15)
C18 C15 C16 C17 63.68(18)
C1 C15 C16 C17 -167.16(13)
C26 O5 C17 O4 -3.5(2)
C26 O5 C17 C16 177.68(12)
C15 C16 C17 O4 9.7(2)
C15 C16 C17 O5 -171.51(13)
C3 C2 C19 C20 101.74(17)
C1 C2 C19 C20 -134.01(15)
C2 C19 C20 C22 -175.76(14)
C2 C19 C20 C21 2.3(2)
C17 O5 C26 C31 92.98(16)
C17 O5 C26 C27 -89.88(16)
C31 C26 C27 C28 -9.6(2)
O5 C26 C27 C28 173.41(13)
C31 C26 C27 C32 163.39(14)
O5 C26 C27 C32 -13.6(2)
C26 C27 C28 C29 2.5(2)
C32 C27 C28 C29 -170.72(14)
C27 C28 C29 C30 4.3(2)
C27 C28 C29 C36 -176.96(15)
C28 C29 C30 C31 -4.8(2)
C36 C29 C30 C31 176.54(15)
C29 C30 C31 C26 -1.7(2)
C29 C30 C31 C37 175.29(15)
C27 C26 C31 C30 9.2(2)
O5 C26 C31 C30 -173.81(13)
C27 C26 C31 C37 -167.64(15)
O5 C26 C31 C37 9.3(2)
C28 C27 C32 C34 111.43(16)
C26 C27 C32 C34 -61.24(19)
C28 C27 C32 C33 -127.01(16)
C26 C27 C32 C33 60.3(2)
C28 C27 C32 C35 -6.4(2)
C26 C27 C32 C35 -179.08(15)
C30 C31 C37 C39 110.71(18)
C26 C31 C37 C39 -72.5(2)
C30 C31 C37 C40 -9.1(2)
C26 C31 C37 C40 167.70(17)
C30 C31 C37 C38 -126.56(16)
C26 C31 C37 C38 50.2(2)
